data_4112271
loop_
_publ_author_name
'Pilar Barrio'
'Miguel A. Esteruelas'
'Enrique O\~nate'

_publ_contact_author
;
  Dr. Enrique O\~nate Rodr\'iguez
  Departamento de Qu\'imica Inorg\'anica - I.C.M.A.
  Facultad de Ciencias
  Universidad de Zaragoza - C.S.I.C.
  50009 Zaragoza, Spain
;
_publ_contact_author_email enriqueo@posta.unizar.es
_publ_section_title
;
 Preparation and Characterization of an Isometallabenzene with the
 Structure of a 1,2,4-Cyclohexatriene
;
_journal_name_full 'Journal of the American Chemical Society'
_journal_page_first 1946
_journal_page_last 1947
_journal_paper_doi 10.1021/ja039633e
_journal_volume 126
_journal_year 2004
_chemical_formula_sum 'C42 H61 B F4 Os P2'
_chemical_formula_weight 904.86
_chemical_name_systematic
; 
 ? 
;
_space_group_IT_number 14
_symmetry_cell_setting monoclinic
_symmetry_space_group_name_Hall '-P 2ybc'
_symmetry_space_group_name_H-M 'P 1 21/c 1'
_atom_sites_solution_hydrogens geom
_atom_sites_solution_primary direct
_atom_sites_solution_secondary difmap
_audit_creation_method SHELXL-97
_cell_angle_alpha 90.00
_cell_angle_beta 95.448(2)
_cell_angle_gamma 90.00
_cell_formula_units_Z 4
_cell_length_a 11.3001(13)
_cell_length_b 15.9455(19)
_cell_length_c 21.990(3)
_cell_measurement_reflns_used 3505
_cell_measurement_temperature 100(2)
_cell_measurement_theta_max 21
_cell_measurement_theta_min 2
_cell_volume 3944.4(8)
_computing_cell_refinement 'SAINT+ v. 6.1 (Bruker AXS, 2000)'
_computing_data_collection 'SMART v. 5.625 (Bruker AXS, 2000)'
_computing_data_reduction 'SAINT+ v. 6.1 (Bruker AXS, 2000)'
_computing_molecular_graphics 'XP, SHELXTL v. 6.1 (Bruker, 2000)'
_computing_publication_material 'XCIF, SHELXTL v. 6.1 (Bruker, 2000)'
_computing_structure_refinement 'SHELXL-97 (Sheldrick, 1997)'
_computing_structure_solution 'SHELXS-97 (Sheldrick, 1990)'
_diffrn_ambient_temperature 100(2)
_diffrn_detector_area_resol_mean 8.26
_diffrn_measured_fraction_theta_full 0.939
_diffrn_measured_fraction_theta_max 0.939
_diffrn_measurement_device_type 'Bruker SMART APEX CCD system'
_diffrn_measurement_method '\w rotations with narrow frames'
_diffrn_radiation_monochromator graphite
_diffrn_radiation_source 'fine-focus sealed tube'
_diffrn_radiation_type MoK\a
_diffrn_radiation_wavelength 0.71073
_diffrn_reflns_av_R_equivalents 0.1201
_diffrn_reflns_av_sigmaI/netI 0.1607
_diffrn_reflns_limit_h_max 15
_diffrn_reflns_limit_h_min -15
_diffrn_reflns_limit_k_max 21
_diffrn_reflns_limit_k_min -21
_diffrn_reflns_limit_l_max 29
_diffrn_reflns_limit_l_min -29
_diffrn_reflns_number 44398
_diffrn_reflns_theta_full 28.54
_diffrn_reflns_theta_max 28.54
_diffrn_reflns_theta_min 1.58
_diffrn_standards_decay_% 'no decay'
_exptl_absorpt_coefficient_mu 3.362
_exptl_absorpt_correction_T_max 0.819
_exptl_absorpt_correction_T_min 0.523
_exptl_absorpt_correction_type multi-scan
_exptl_absorpt_process_details
;
 Absorption correction performed with SADABS program. This is based on the
 method of Blessing: Blessing, R. H., Acta Crystallogr., Sect. A 1995, 51, 33.
  
 SADABS: Area-Detector Absorption Correction. Bruker-AXS 
  within SAINT+ package, v. 6.1 (2000).
;
_exptl_crystal_colour green
_exptl_crystal_density_diffrn 1.524
_exptl_crystal_description 'irregular block'
_exptl_crystal_F_000 1840
_exptl_crystal_size_max 0.18
_exptl_crystal_size_mid 0.08
_exptl_crystal_size_min 0.02
_refine_diff_density_max 1.804
_refine_diff_density_min -1.843
_refine_diff_density_rms 0.141
_refine_ls_extinction_coef 0.00014(5)
_refine_ls_extinction_expression Fc^*^=kFc[1+0.001xFc^2^\l^3^/sin(2\q)]^-1/4^
_refine_ls_extinction_method SHELXL
_refine_ls_goodness_of_fit_ref 0.869
_refine_ls_hydrogen_treatment mixed
_refine_ls_matrix_type full
_refine_ls_number_parameters 476
_refine_ls_number_reflns 9435
_refine_ls_number_restraints 0
_refine_ls_restrained_S_all 0.869
_refine_ls_R_factor_all 0.1315
_refine_ls_R_factor_gt 0.0607
_refine_ls_shift/su_max 0.100
_refine_ls_shift/su_mean 0.004
_refine_ls_structure_factor_coef Fsqd
_refine_ls_weighting_details 'calc w=1/[\s^2^(Fo^2^)+(0.0269P)^2^+0.0000P] where P=(Fo^2^+2Fc^2^)/3'
_refine_ls_weighting_scheme calc
_refine_ls_wR_factor_gt 0.0859
_refine_ls_wR_factor_ref 0.0995
_reflns_number_gt 4832
_reflns_number_total 9435
_reflns_threshold_expression >2sigma(I)
_cod_data_source_file ja039633esi20031117_035730_2.cif
_cod_data_source_block mae61a1s
_cod_database_code 4112271

loop_
_symmetry_equiv_pos_as_xyz
'x, y, z'
'-x, y+1/2, -z+1/2'
'-x, -y, -z'
'x, -y-1/2, z-1/2'

loop_
_atom_site_label
_atom_site_type_symbol
_atom_site_fract_x
_atom_site_fract_y
_atom_site_fract_z
_atom_site_U_iso_or_equiv
_atom_site_adp_type
_atom_site_occupancy
_atom_site_symmetry_multiplicity
_atom_site_calc_flag
_atom_site_refinement_flags
Os Os 0.78263(3) 0.74343(2) 0.983485(14) 0.02830(10) Uani 1 1 d .
P1 P 0.66545(19) 0.68465(13) 0.89669(10) 0.0311(5) Uani 1 1 d .
P2 P 0.93898(19) 0.78796(12) 1.06030(9) 0.0302(5) Uani 1 1 d .
F1 F 0.5023(4) 0.7662(5) 0.1632(2) 0.096(2) Uani 1 1 d .
F2 F 0.3699(7) 0.6631(4) 0.1615(3) 0.114(3) Uani 1 1 d .
F3 F 0.3116(5) 0.7937(3) 0.1704(2) 0.0673(17) Uani 1 1 d .
F4 F 0.3728(4) 0.7522(5) 0.0825(2) 0.096(2) Uani 1 1 d .
B B 0.3905(9) 0.7445(10) 0.1442(5) 0.055(3) Uani 1 1 d .
C1 C 0.7692(8) 0.6410(5) 1.0377(4) 0.034(2) Uani 1 1 d .
H1 H 0.812(7) 0.600(5) 1.024(3) 0.041 Uiso 1 1 d .
C2 C 0.7130(10) 0.6153(6) 1.0822(5) 0.059(3) Uani 1 1 d .
H2 H 0.656(8) 0.659(5) 1.094(4) 0.071 Uiso 1 1 d .
C3 C 0.7288(8) 0.5409(5) 1.1204(4) 0.038(2) Uani 1 1 d .
C4 C 0.6641(8) 0.5376(5) 1.1728(4) 0.041(2) Uani 1 1 d .
H4 H 0.6084 0.5805 1.1793 0.049 Uiso 1 1 calc R
C5 C 0.6816(8) 0.4730(6) 1.2140(4) 0.046(2) Uani 1 1 d .
H5 H 0.6408 0.4727 1.2499 0.055 Uiso 1 1 calc R
C6 C 0.7566(9) 0.4100(6) 1.2035(4) 0.053(3) Uani 1 1 d .
H6 H 0.7684 0.3649 1.2316 0.063 Uiso 1 1 calc R
C7 C 0.8158(8) 0.4118(6) 1.1517(5) 0.056(3) Uani 1 1 d .
H7 H 0.8677 0.3670 1.1439 0.067 Uiso 1 1 calc R
C8 C 0.8014(8) 0.4760(6) 1.1119(4) 0.046(2) Uani 1 1 d .
H8 H 0.8439 0.4754 1.0766 0.055 Uiso 1 1 calc R
C9 C 0.8800(7) 0.7969(5) 0.9209(3) 0.034(2) Uani 1 1 d .
C10 C 0.9318(8) 0.8319(6) 0.8852(4) 0.049(3) Uani 1 1 d .
C11 C 1.0013(8) 0.8575(5) 0.8355(4) 0.039(2) Uani 1 1 d .
C12 C 1.1112(8) 0.8247(5) 0.8285(4) 0.039(2) Uani 1 1 d .
H12 H 1.1474 0.7868 0.8580 0.047 Uiso 1 1 calc R
C13 C 1.1676(8) 0.8465(6) 0.7797(4) 0.049(3) Uani 1 1 d .
H13 H 1.2439 0.8234 0.7757 0.059 Uiso 1 1 calc R
C14 C 1.1205(8) 0.8996(6) 0.7362(4) 0.046(2) Uani 1 1 d .
H14 H 1.1617 0.9128 0.7017 0.056 Uiso 1 1 calc R
C15 C 1.0130(8) 0.9334(5) 0.7432(4) 0.043(2) Uani 1 1 d .
H15 H 0.9795 0.9719 0.7134 0.052 Uiso 1 1 calc R
C16 C 0.9509(8) 0.9145(5) 0.7914(4) 0.044(2) Uani 1 1 d .
H16 H 0.8754 0.9390 0.7953 0.053 Uiso 1 1 calc R
C17 C 0.6690(6) 0.8034(4) 1.0044(3) 0.0275(18) Uani 1 1 d .
C18 C 0.5723(8) 0.8600(6) 1.0154(5) 0.045(3) Uani 1 1 d .
H18A H 0.618(7) 0.901(5) 1.046(4) 0.054 Uiso 1 1 d .
H18B H 0.526(7) 0.820(5) 1.026(4) 0.054 Uiso 1 1 d .
C19 C 0.5299(8) 0.9118(5) 0.9615(4) 0.036(2) Uani 1 1 d .
C20 C 0.4123(8) 0.9051(6) 0.9357(5) 0.056(3) Uani 1 1 d .
H20 H 0.3571 0.8692 0.9528 0.067 Uiso 1 1 calc R
C21 C 0.3795(9) 0.9523(7) 0.8846(6) 0.069(4) Uani 1 1 d .
H21 H 0.2998 0.9488 0.8666 0.083 Uiso 1 1 calc R
C22 C 0.4567(10) 1.0043(7) 0.8585(5) 0.065(3) Uani 1 1 d .
H22 H 0.4315 1.0344 0.8224 0.078 Uiso 1 1 calc R
C23 C 0.5721(9) 1.0124(6) 0.8855(4) 0.056(3) Uani 1 1 d .
H23 H 0.6258 1.0505 0.8695 0.067 Uiso 1 1 calc R
C24 C 0.6075(9) 0.9644(5) 0.9359(4) 0.043(3) Uani 1 1 d .
H24 H 0.6875 0.9677 0.9533 0.051 Uiso 1 1 calc R
C25 C 0.5819(7) 0.7665(5) 0.8499(3) 0.039(2) Uani 1 1 d .
H25 H 0.5581 0.8096 0.8795 0.046 Uiso 1 1 calc R
C26 C 0.6565(8) 0.8120(5) 0.8074(4) 0.051(3) Uani 1 1 d .
H26A H 0.6750 0.7741 0.7745 0.076 Uiso 1 1 calc R
H26B H 0.7305 0.8309 0.8301 0.076 Uiso 1 1 calc R
H26C H 0.6125 0.8607 0.7899 0.076 Uiso 1 1 calc R
C27 C 0.4680(7) 0.7379(6) 0.8143(4) 0.052(2) Uani 1 1 d .
H27A H 0.4330 0.7846 0.7899 0.078 Uiso 1 1 calc R
H27B H 0.4120 0.7188 0.8428 0.078 Uiso 1 1 calc R
H27C H 0.4853 0.6916 0.7872 0.078 Uiso 1 1 calc R
C28 C 0.7668(8) 0.6354(5) 0.8468(4) 0.042(2) Uani 1 1 d .
H28 H 0.8101 0.6821 0.8281 0.051 Uiso 1 1 calc R
C29 C 0.8599(7) 0.5836(5) 0.8839(4) 0.050(3) Uani 1 1 d .
H29A H 0.8233 0.5324 0.8981 0.075 Uiso 1 1 calc R
H29B H 0.8936 0.6162 0.9191 0.075 Uiso 1 1 calc R
H29C H 0.9232 0.5686 0.8583 0.075 Uiso 1 1 calc R
C30 C 0.6992(8) 0.5870(5) 0.7934(4) 0.057(3) Uani 1 1 d .
H30A H 0.7556 0.5680 0.7651 0.085 Uiso 1 1 calc R
H30B H 0.6400 0.6239 0.7719 0.085 Uiso 1 1 calc R
H30C H 0.6593 0.5384 0.8095 0.085 Uiso 1 1 calc R
C31 C 0.5479(7) 0.6101(5) 0.9117(4) 0.033(2) Uani 1 1 d .
H31 H 0.4965 0.6021 0.8726 0.040 Uiso 1 1 calc R
C32 C 0.4707(7) 0.6488(5) 0.9575(4) 0.038(2) Uani 1 1 d .
H32A H 0.4030 0.6119 0.9626 0.057 Uiso 1 1 calc R
H32B H 0.4415 0.7036 0.9424 0.057 Uiso 1 1 calc R
H32C H 0.5178 0.6559 0.9969 0.057 Uiso 1 1 calc R
C33 C 0.5920(8) 0.5223(5) 0.9337(4) 0.043(3) Uani 1 1 d .
H33A H 0.6428 0.5278 0.9722 0.064 Uiso 1 1 calc R
H33B H 0.6376 0.4968 0.9028 0.064 Uiso 1 1 calc R
H33C H 0.5236 0.4867 0.9401 0.064 Uiso 1 1 calc R
C34 C 1.0791(6) 0.7321(5) 1.0561(3) 0.036(2) Uani 1 1 d .
H34 H 1.1373 0.7559 1.0887 0.043 Uiso 1 1 calc R
C35 C 1.1334(6) 0.7429(6) 0.9953(3) 0.048(2) Uani 1 1 d .
H35A H 1.2181 0.7286 1.0008 0.073 Uiso 1 1 calc R
H35B H 1.1241 0.8012 0.9817 0.073 Uiso 1 1 calc R
H35C H 1.0927 0.7057 0.9646 0.073 Uiso 1 1 calc R
C36 C 1.0711(7) 0.6366(5) 1.0685(4) 0.043(2) Uani 1 1 d .
H36A H 1.0516 0.6069 1.0298 0.064 Uiso 1 1 calc R
H36B H 1.0090 0.6261 1.0958 0.064 Uiso 1 1 calc R
H36C H 1.1476 0.6165 1.0878 0.064 Uiso 1 1 calc R
C37 C 0.9028(7) 0.7707(5) 1.1385(3) 0.037(2) Uani 1 1 d .
H37 H 0.9002 0.7084 1.1434 0.045 Uiso 1 1 calc R
C38 C 0.7838(7) 0.8009(5) 1.1527(4) 0.042(2) Uani 1 1 d .
H38A H 0.7624 0.7739 1.1902 0.064 Uiso 1 1 calc R
H38B H 0.7244 0.7869 1.1189 0.064 Uiso 1 1 calc R
H38C H 0.7862 0.8619 1.1584 0.064 Uiso 1 1 calc R
C39 C 0.9968(8) 0.8012(5) 1.1885(3) 0.043(2) Uani 1 1 d .
H39A H 1.0003 0.8626 1.1879 0.065 Uiso 1 1 calc R
H39B H 1.0746 0.7782 1.1812 0.065 Uiso 1 1 calc R
H39C H 0.9755 0.7823 1.2285 0.065 Uiso 1 1 calc R
C40 C 0.9796(7) 0.8987(5) 1.0495(3) 0.032(2) Uani 1 1 d .
H40 H 0.9818 0.9068 1.0046 0.038 Uiso 1 1 calc R
C41 C 1.1043(7) 0.9254(5) 1.0798(4) 0.041(2) Uani 1 1 d .
H41A H 1.1210 0.9832 1.0682 0.062 Uiso 1 1 calc R
H41B H 1.1652 0.8880 1.0660 0.062 Uiso 1 1 calc R
H41C H 1.1052 0.9217 1.1244 0.062 Uiso 1 1 calc R
C42 C 0.8863(7) 0.9585(4) 1.0688(4) 0.036(2) Uani 1 1 d .
H42A H 0.8917 0.9616 1.1135 0.054 Uiso 1 1 calc R
H42B H 0.8072 0.9384 1.0533 0.054 Uiso 1 1 calc R
H42C H 0.8995 1.0144 1.0521 0.054 Uiso 1 1 calc R

loop_
_atom_site_aniso_label
_atom_site_aniso_U_11
_atom_site_aniso_U_22
_atom_site_aniso_U_33
_atom_site_aniso_U_23
_atom_site_aniso_U_13
_atom_site_aniso_U_12
Os 0.02781(15) 0.02840(16) 0.02867(15) 0.0016(2) 0.00266(10) -0.0034(2)
P1 0.0285(13) 0.0349(12) 0.0302(12) -0.0013(10) 0.0046(10) 0.0002(10)
P2 0.0306(13) 0.0310(11) 0.0292(12) 0.0013(9) 0.0043(10) -0.0012(9)
F1 0.035(3) 0.174(7) 0.077(4) 0.029(5) -0.002(3) -0.012(5)
F2 0.144(7) 0.064(4) 0.147(7) 0.001(5) 0.077(6) 0.005(4)
F3 0.055(4) 0.078(4) 0.070(4) 0.000(3) 0.016(3) 0.021(3)
F4 0.068(4) 0.177(6) 0.044(3) 0.001(5) 0.010(3) -0.039(6)
B 0.041(6) 0.069(8) 0.054(7) 0.012(9) 0.002(5) -0.013(8)
C1 0.035(5) 0.039(5) 0.026(5) -0.002(4) -0.008(4) -0.007(4)
C2 0.077(9) 0.058(7) 0.042(6) 0.003(5) -0.005(6) -0.038(6)
C3 0.040(6) 0.040(5) 0.034(5) -0.004(4) 0.001(4) -0.016(4)
C4 0.042(6) 0.040(5) 0.040(5) -0.010(4) 0.000(4) -0.009(4)
C5 0.057(7) 0.047(6) 0.033(5) 0.005(5) 0.003(5) -0.023(5)
C6 0.052(7) 0.048(6) 0.053(7) 0.018(5) -0.016(5) -0.025(5)
C7 0.041(6) 0.042(6) 0.082(8) -0.005(6) -0.005(6) -0.004(5)
C8 0.037(6) 0.046(6) 0.055(6) -0.009(5) 0.009(5) -0.010(5)
C9 0.033(5) 0.050(5) 0.018(4) 0.005(4) -0.003(4) -0.012(4)
C10 0.055(7) 0.049(6) 0.039(6) -0.006(5) -0.011(5) -0.023(5)
C11 0.060(7) 0.030(5) 0.025(5) -0.004(4) 0.001(4) -0.019(4)
C12 0.050(6) 0.028(5) 0.038(5) 0.009(4) -0.005(5) 0.001(4)
C13 0.036(6) 0.049(6) 0.061(7) -0.016(5) -0.002(5) -0.002(5)
C14 0.045(6) 0.052(6) 0.041(6) 0.004(5) 0.001(5) -0.017(5)
C15 0.048(6) 0.043(5) 0.039(6) 0.021(4) 0.003(5) -0.001(5)
C16 0.044(6) 0.047(6) 0.041(6) 0.006(5) 0.005(5) -0.002(5)
C17 0.020(4) 0.022(4) 0.043(5) -0.005(4) 0.014(4) 0.002(3)
C18 0.024(5) 0.053(6) 0.058(7) -0.018(5) 0.007(5) -0.010(4)
C19 0.029(5) 0.037(5) 0.042(6) -0.018(4) 0.001(4) 0.000(4)
C20 0.041(6) 0.042(6) 0.083(8) -0.036(6) -0.004(6) 0.020(5)
C21 0.037(7) 0.069(8) 0.095(10) -0.048(7) -0.022(6) 0.022(6)
C22 0.077(9) 0.069(8) 0.046(7) -0.017(6) -0.012(6) 0.038(7)
C23 0.064(8) 0.066(7) 0.037(6) -0.008(5) 0.005(5) 0.012(6)
C24 0.038(6) 0.049(6) 0.041(7) -0.016(5) 0.002(5) 0.007(5)
C25 0.039(5) 0.040(5) 0.035(4) 0.002(4) -0.005(4) 0.003(4)
C26 0.049(6) 0.052(6) 0.050(6) 0.016(5) 0.001(5) 0.002(5)
C27 0.048(5) 0.047(6) 0.057(5) 0.012(5) -0.015(4) -0.004(5)
C28 0.046(6) 0.053(6) 0.029(5) -0.008(4) 0.007(4) 0.011(5)
C29 0.043(6) 0.056(6) 0.053(6) -0.018(5) 0.009(5) 0.010(5)
C30 0.081(8) 0.048(6) 0.043(6) -0.015(5) 0.018(6) 0.003(5)
C31 0.030(5) 0.035(5) 0.035(5) -0.003(4) -0.002(4) -0.002(4)
C32 0.024(5) 0.040(5) 0.049(6) -0.001(4) 0.002(4) 0.000(4)
C33 0.054(7) 0.037(5) 0.037(6) 0.000(4) 0.002(5) -0.012(5)
C34 0.032(4) 0.038(5) 0.035(4) -0.001(4) -0.003(3) -0.001(4)
C35 0.044(5) 0.065(6) 0.036(4) 0.004(6) 0.002(4) 0.014(6)
C36 0.041(6) 0.038(5) 0.049(6) 0.007(4) 0.001(5) 0.019(4)
C37 0.051(5) 0.030(5) 0.031(4) 0.000(4) 0.001(4) -0.002(4)
C38 0.050(6) 0.044(5) 0.033(5) 0.005(4) 0.003(4) -0.002(4)
C39 0.055(6) 0.037(5) 0.037(5) -0.001(4) -0.003(5) -0.005(4)
C40 0.024(5) 0.051(5) 0.019(4) 0.008(4) -0.006(4) -0.012(4)
C41 0.042(6) 0.035(5) 0.046(6) 0.006(4) -0.001(5) -0.012(4)
C42 0.028(5) 0.026(4) 0.052(6) -0.002(4) 0.000(4) -0.004(4)

loop_
_atom_type_symbol
_atom_type_description
_atom_type_scat_dispersion_real
_atom_type_scat_dispersion_imag
_atom_type_scat_source
C C 0.0033 0.0016 'International Tables Vol C Tables 4.2.6.8 and 6.1.1.4'
H H 0.0000 0.0000 'International Tables Vol C Tables 4.2.6.8 and 6.1.1.4'
B B 0.0013 0.0007 'International Tables Vol C Tables 4.2.6.8 and 6.1.1.4'
F F 0.0171 0.0103 'International Tables Vol C Tables 4.2.6.8 and 6.1.1.4'
P P 0.1023 0.0942 'International Tables Vol C Tables 4.2.6.8 and 6.1.1.4'
Os Os -1.2165 7.6030 'International Tables Vol C Tables 4.2.6.8 and 6.1.1.4'

loop_
_geom_angle_atom_site_label_1
_geom_angle_atom_site_label_2
_geom_angle_atom_site_label_3
_geom_angle
C17 Os C9 114.8(3)
C17 Os C1 101.1(4)
C9 Os C1 144.1(3)
C17 Os P1 93.5(3)
C9 Os P1 85.4(2)
C1 Os P1 95.0(2)
C17 Os P2 99.5(3)
C9 Os P2 86.7(2)
C1 Os P2 85.2(2)
P1 Os P2 166.71(7)
C28 P1 C31 109.5(4)
C28 P1 C25 106.4(4)
C31 P1 C25 102.5(4)
C28 P1 Os 108.2(3)
C31 P1 Os 117.5(3)
C25 P1 Os 112.1(3)
C37 P2 C34 104.3(4)
C37 P2 C40 110.2(4)
C34 P2 C40 103.5(4)
C37 P2 Os 113.4(3)
C34 P2 Os 113.5(3)
C40 P2 Os 111.3(2)
F1 B F4 109.5(8)
F1 B F3 110.9(11)
F4 B F3 109.4(10)
F1 B F2 109.6(10)
F4 B F2 110.4(11)
F3 B F2 107.0(8)
C2 C1 Os 140.6(8)
C2 C1 H1 111(5)
Os C1 H1 108(5)
C1 C2 C3 131.2(11)
C1 C2 H2 111(5)
C3 C2 H2 118(5)
C8 C3 C4 116.8(8)
C8 C3 C2 126.2(9)
C4 C3 C2 117.0(9)
C5 C4 C3 120.6(9)
C5 C4 H4 119.7
C3 C4 H4 119.7
C6 C5 C4 119.9(9)
C6 C5 H5 120.0
C4 C5 H5 120.0
C5 C6 C7 119.3(9)
C5 C6 H6 120.3
C7 C6 H6 120.3
C8 C7 C6 121.1(9)
C8 C7 H7 119.5
C6 C7 H7 119.5
C3 C8 C7 122.2(9)
C3 C8 H8 118.9
C7 C8 H8 118.9
C10 C9 Os 176.0(9)
C9 C10 C11 167.6(10)
C12 C11 C16 118.7(8)
C12 C11 C10 122.3(8)
C16 C11 C10 118.9(9)
C13 C12 C11 119.7(8)
C13 C12 H12 120.2
C11 C12 H12 120.2
C12 C13 C14 122.9(9)
C12 C13 H13 118.5
C14 C13 H13 118.5
C13 C14 C15 117.9(9)
C13 C14 H14 121.0
C15 C14 H14 121.0
C14 C15 C16 122.4(8)
C14 C15 H15 118.8
C16 C15 H15 118.8
C15 C16 C11 118.4(9)
C15 C16 H16 120.8
C11 C16 H16 120.8
C18 C17 Os 173.2(7)
C17 C18 C19 113.7(8)
C17 C18 H18A 99(4)
C19 C18 H18A 106(4)
C17 C18 H18B 94(6)
C19 C18 H18B 118(6)
H18A C18 H18B 124(7)
C24 C19 C20 119.9(9)
C24 C19 C18 119.9(8)
C20 C19 C18 120.2(9)
C21 C20 C19 117.5(10)
C21 C20 H20 121.2
C19 C20 H20 121.2
C22 C21 C20 122.8(10)
C22 C21 H21 118.6
C20 C21 H21 118.6
C21 C22 C23 119.3(10)
C21 C22 H22 120.4
C23 C22 H22 120.4
C24 C23 C22 118.8(11)
C24 C23 H23 120.6
C22 C23 H23 120.6
C23 C24 C19 121.6(10)
C23 C24 H24 119.2
C19 C24 H24 119.2
C26 C25 C27 108.9(6)
C26 C25 P1 113.4(6)
C27 C25 P1 115.8(6)
C26 C25 H25 106.0
C27 C25 H25 106.0
P1 C25 H25 106.0
C25 C26 H26A 109.5
C25 C26 H26B 109.5
H26A C26 H26B 109.5
C25 C26 H26C 109.5
H26A C26 H26C 109.5
H26B C26 H26C 109.5
C25 C27 H27A 109.5
C25 C27 H27B 109.5
H27A C27 H27B 109.5
C25 C27 H27C 109.5
H27A C27 H27C 109.5
H27B C27 H27C 109.5
C29 C28 C30 113.8(7)
C29 C28 P1 110.7(6)
C30 C28 P1 112.1(6)
C29 C28 H28 106.6
C30 C28 H28 106.6
P1 C28 H28 106.6
C28 C29 H29A 109.5
C28 C29 H29B 109.5
H29A C29 H29B 109.5
C28 C29 H29C 109.5
H29A C29 H29C 109.5
H29B C29 H29C 109.5
C28 C30 H30A 109.5
C28 C30 H30B 109.5
H30A C30 H30B 109.5
C28 C30 H30C 109.5
H30A C30 H30C 109.5
H30B C30 H30C 109.5
C32 C31 C33 110.4(7)
C32 C31 P1 109.0(5)
C33 C31 P1 115.2(6)
C32 C31 H31 107.3
C33 C31 H31 107.3
P1 C31 H31 107.3
C31 C32 H32A 109.5
C31 C32 H32B 109.5
H32A C32 H32B 109.5
C31 C32 H32C 109.5
H32A C32 H32C 109.5
H32B C32 H32C 109.5
C31 C33 H33A 109.5
C31 C33 H33B 109.5
H33A C33 H33B 109.5
C31 C33 H33C 109.5
H33A C33 H33C 109.5
H33B C33 H33C 109.5
C35 C34 C36 107.4(7)
C35 C34 P2 114.2(5)
C36 C34 P2 113.8(5)
C35 C34 H34 107.0
C36 C34 H34 107.0
P2 C34 H34 107.0
C34 C35 H35A 109.5
C34 C35 H35B 109.5
H35A C35 H35B 109.5
C34 C35 H35C 109.5
H35A C35 H35C 109.5
H35B C35 H35C 109.5
C34 C36 H36A 109.5
C34 C36 H36B 109.5
H36A C36 H36B 109.5
C34 C36 H36C 109.5
H36A C36 H36C 109.5
H36B C36 H36C 109.5
C38 C37 C39 108.9(6)
C38 C37 P2 115.8(6)
C39 C37 P2 115.2(5)
C38 C37 H37 105.3
C39 C37 H37 105.3
P2 C37 H37 105.3
C37 C38 H38A 109.5
C37 C38 H38B 109.5
H38A C38 H38B 109.5
C37 C38 H38C 109.5
H38A C38 H38C 109.5
H38B C38 H38C 109.5
C37 C39 H39A 109.5
C37 C39 H39B 109.5
H39A C39 H39B 109.5
C37 C39 H39C 109.5
H39A C39 H39C 109.5
H39B C39 H39C 109.5
C42 C40 C41 109.5(6)
C42 C40 P2 112.3(5)
C41 C40 P2 115.6(5)
C42 C40 H40 106.3
C41 C40 H40 106.3
P2 C40 H40 106.3
C40 C41 H41A 109.5
C40 C41 H41B 109.5
H41A C41 H41B 109.5
C40 C41 H41C 109.5
H41A C41 H41C 109.5
H41B C41 H41C 109.5
C40 C42 H42A 109.5
C40 C42 H42B 109.5
H42A C42 H42B 109.5
C40 C42 H42C 109.5
H42A C42 H42C 109.5
H42B C42 H42C 109.5

loop_
_geom_bond_atom_site_label_1
_geom_bond_atom_site_label_2
_geom_bond_distance
Os C17 1.699(7)
Os C9 2.029(8)
Os C1 2.036(9)
Os P1 2.407(2)
Os P2 2.432(2)
P1 C28 1.835(8)
P1 C31 1.836(8)
P1 C25 1.863(8)
P2 C37 1.826(7)
P2 C34 1.827(7)
P2 C40 1.845(8)
F1 B 1.339(11)
F2 B 1.378(14)
F3 B 1.357(13)
F4 B 1.358(10)
C1 C2 1.282(12)
C1 H1 0.88(7)
C2 C3 1.455(12)
C2 H2 1.00(8)
C3 C8 1.345(11)
C3 C4 1.422(11)
C4 C5 1.375(11)
C4 H4 0.9500
C5 C6 1.347(12)
C5 H5 0.9500
C6 C7 1.376(12)
C6 H6 0.9500
C7 C8 1.346(12)
C7 H7 0.9500
C8 H8 0.9500
C9 C10 1.166(10)
C10 C11 1.462(12)
C11 C12 1.369(11)
C11 C16 1.410(11)
C12 C13 1.344(11)
C12 H12 0.9500
C13 C14 1.348(11)
C13 H13 0.9500
C14 C15 1.352(11)
C14 H14 0.9500
C15 C16 1.359(11)
C15 H15 0.9500
C16 H16 0.9500
C17 C18 1.455(11)
C18 C19 1.487(12)
C18 H18A 1.04(8)
C18 H18B 0.87(8)
C19 C24 1.373(12)
C19 C20 1.399(11)
C20 C21 1.374(14)
C20 H20 0.9500
C21 C22 1.367(14)
C21 H21 0.9500
C22 C23 1.387(13)
C22 H22 0.9500
C23 C24 1.373(12)
C23 H23 0.9500
C24 H24 0.9500
C25 C26 1.503(10)
C25 C27 1.512(10)
C25 H25 1.0000
C26 H26A 0.9800
C26 H26B 0.9800
C26 H26C 0.9800
C27 H27A 0.9800
C27 H27B 0.9800
C27 H27C 0.9800
C28 C29 1.514(11)
C28 C30 1.545(11)
C28 H28 1.0000
C29 H29A 0.9800
C29 H29B 0.9800
C29 H29C 0.9800
C30 H30A 0.9800
C30 H30B 0.9800
C30 H30C 0.9800
C31 C32 1.525(10)
C31 C33 1.548(10)
C31 H31 1.0000
C32 H32A 0.9800
C32 H32B 0.9800
C32 H32C 0.9800
C33 H33A 0.9800
C33 H33B 0.9800
C33 H33C 0.9800
C34 C35 1.531(9)
C34 C36 1.551(10)
C34 H34 1.0000
C35 H35A 0.9800
C35 H35B 0.9800
C35 H35C 0.9800
C36 H36A 0.9800
C36 H36B 0.9800
C36 H36C 0.9800
C37 C38 1.490(10)
C37 C39 1.534(10)
C37 H37 1.0000
C38 H38A 0.9800
C38 H38B 0.9800
C38 H38C 0.9800
C39 H39A 0.9800
C39 H39B 0.9800
C39 H39C 0.9800
C40 C42 1.512(10)
C40 C41 1.560(10)
C40 H40 1.0000
C41 H41A 0.9800
C41 H41B 0.9800
C41 H41C 0.9800
C42 H42A 0.9800
C42 H42B 0.9800
C42 H42C 0.9800
